data_4101173
_journal_name_full 'Journal of the American Chemical Society'
_journal_paper_doi 10.1021/ja0571646
_journal_year 2006
_chemical_formula_sum 'C20 H25 N O7 S'
_chemical_formula_weight 423.47
_space_group_IT_number 2
_symmetry_cell_setting triclinic
_symmetry_space_group_name_Hall '-P 1'
_symmetry_space_group_name_H-M 'P -1'
_cell_angle_alpha 74.529(2)
_cell_angle_beta 85.901(2)
_cell_angle_gamma 66.559(2)
_cell_formula_units_Z 2
_cell_length_a 8.0643(12)
_cell_length_b 9.0916(13)
_cell_length_c 16.245(2)
_cell_measurement_temperature 296(2)
_cell_volume 1052.4(3)
_diffrn_ambient_temperature 296(2)
_exptl_crystal_density_diffrn 1.336
_cod_depositor_comments
;
The following automatic conversions were performed:
'_symmetry_cell_setting' value 'Triclinic' changed to 'triclinic'
according to '/home/saulius/struct/CIF-dictionaries/cif_core.dic'
dictionary named 'cif_core.dic' version 2.4.1 from 2010-06-29.

Automatic conversion script
Id: cif_fix_enum 1527 2010-12-29 10:47:43Z saulius 
;
_cod_database_code 4101173

loop_
_symmetry_equiv_pos_as_xyz
'x, y, z'
'-x, -y, -z'

loop_
_atom_site_label
_atom_site_type_symbol
_atom_site_fract_x
_atom_site_fract_y
_atom_site_fract_z
_atom_site_U_iso_or_equiv
_atom_site_adp_type
_atom_site_occupancy
_atom_site_symmetry_multiplicity
_atom_site_calc_flag
_atom_site_refinement_flags
_atom_site_disorder_assembly
_atom_site_disorder_group
S1 S 0.76005(12) 0.36197(11) 0.87957(6) 0.0628(3) Uani 1 1 d . . .
O1 O 0.4686(3) 0.6345(3) 0.68758(14) 0.0579(6) Uani 1 1 d . . .
O2 O 0.6394(3) 0.9269(3) 0.57553(15) 0.0667(7) Uani 1 1 d . . .
O3 O 0.6671(4) 0.6991(3) 0.53977(19) 0.0889(9) Uani 1 1 d . . .
O4 O 0.0231(4) 0.7145(3) 0.69739(16) 0.0761(8) Uani 1 1 d . . .
O5 O 0.1697(4) 0.5767(4) 0.60235(18) 0.0877(9) Uani 1 1 d . . .
O6 O 0.7301(4) 0.4158(3) 0.95548(17) 0.0825(8) Uani 1 1 d . . .
O7 O 0.8945(3) 0.3878(3) 0.82239(18) 0.0858(9) Uani 1 1 d . . .
N1 N 0.5664(4) 0.4574(3) 0.82357(17) 0.0541(7) Uani 1 1 d . . .
C1 C 0.4025(5) 0.4726(4) 0.8668(2) 0.0612(9) Uani 1 1 d . . .
H1A H 0.3951 0.4829 0.9226 0.073 Uiso 1 1 calc R . .
C2 C 0.2620(5) 0.4727(4) 0.8310(2) 0.0577(9) Uani 1 1 d . . .
H2A H 0.1561 0.4925 0.8611 0.069 Uiso 1 1 calc R . .
C3 C 0.2613(4) 0.4431(4) 0.7455(2) 0.0556(9) Uani 1 1 d . . .
H3A H 0.2133 0.3571 0.7523 0.067 Uiso 1 1 calc R . .
C4 C 0.4554(4) 0.3720(4) 0.7164(2) 0.0568(9) Uani 1 1 d . . .
H4A H 0.5136 0.2556 0.7466 0.068 Uiso 1 1 calc R . .
H4B H 0.4535 0.3797 0.6557 0.068 Uiso 1 1 calc R . .
C5 C 0.5614(4) 0.4652(4) 0.7335(2) 0.0548(9) Uani 1 1 d . . .
H5A H 0.6845 0.4207 0.7135 0.066 Uiso 1 1 calc R . .
C6 C 0.5673(4) 0.7360(4) 0.6810(2) 0.0545(9) Uani 1 1 d . . .
H6B H 0.6728 0.6773 0.7208 0.065 Uiso 1 1 calc R . .
C7 C 0.4592(5) 0.9040(4) 0.6960(2) 0.0611(9) Uani 1 1 d . . .
C8 C 0.5767(5) 0.9941(4) 0.6476(2) 0.0660(10) Uani 1 1 d . . .
H8A H 0.5061 1.1128 0.6289 0.079 Uiso 1 1 calc R . .
H8B H 0.6779 0.9745 0.6838 0.079 Uiso 1 1 calc R . .
C9 C 0.6285(5) 0.7781(4) 0.5920(2) 0.0603(9) Uani 1 1 d . . .
C10 C 0.8025(4) 0.1491(4) 0.9056(2) 0.0543(9) Uani 1 1 d . . .
C11 C 0.8944(5) 0.0543(5) 0.8521(3) 0.0735(11) Uani 1 1 d . . .
H11A H 0.9414 0.1007 0.8029 0.088 Uiso 1 1 calc R . .
C12 C 0.9183(6) -0.1083(6) 0.8700(3) 0.0968(15) Uani 1 1 d . . .
H12A H 0.9812 -0.1730 0.8333 0.116 Uiso 1 1 calc R . .
C13 C 0.8476(7) -0.1757(6) 0.9434(4) 0.0989(16) Uani 1 1 d . . .
H13A H 0.8633 -0.2865 0.9561 0.119 Uiso 1 1 calc R . .
C14 C 0.7555(6) -0.0821(6) 0.9973(3) 0.0913(14) Uani 1 1 d . . .
H14A H 0.7083 -0.1285 1.0465 0.110 Uiso 1 1 calc R . .
C15 C 0.7326(5) 0.0808(5) 0.9789(2) 0.0701(11) Uani 1 1 d . . .
H15A H 0.6700 0.1455 1.0157 0.084 Uiso 1 1 calc R . .
C16 C 0.1370(5) 0.5956(5) 0.6801(2) 0.0601(9) Uani 1 1 d . . .
C17 C 0.0797(6) 0.7154(7) 0.5306(3) 0.1156(19) Uani 1 1 d . . .
H17A H -0.0221 0.7025 0.5098 0.139 Uiso 1 1 calc R . .
H17B H 0.0342 0.8177 0.5484 0.139 Uiso 1 1 calc R . .
C18 C 0.2016(7) 0.7237(6) 0.4648(3) 0.1188(18) Uani 1 1 d . . .
H18A H 0.1405 0.8149 0.4169 0.143 Uiso 1 1 calc R . .
H18B H 0.2471 0.6220 0.4475 0.143 Uiso 1 1 calc R . .
H18C H 0.3005 0.7398 0.4851 0.143 Uiso 1 1 calc R . .
C19 C 0.4495(6) 0.9032(5) 0.7902(2) 0.0879(13) Uani 1 1 d . . .
H19A H 0.3886 0.8339 0.8199 0.105 Uiso 1 1 calc R . .
H19B H 0.3842 1.0143 0.7955 0.105 Uiso 1 1 calc R . .
H19C H 0.5698 0.8608 0.8146 0.105 Uiso 1 1 calc R . .
C20 C 0.2710(5) 0.9817(4) 0.6533(3) 0.0753(11) Uani 1 1 d . . .
H20A H 0.2004 0.9212 0.6823 0.090 Uiso 1 1 calc R . .
H20B H 0.2808 0.9779 0.5946 0.090 Uiso 1 1 calc R . .
H20C H 0.2132 1.0952 0.6560 0.090 Uiso 1 1 calc R . .

loop_
_atom_site_aniso_label
_atom_site_aniso_U_11
_atom_site_aniso_U_22
_atom_site_aniso_U_33
_atom_site_aniso_U_23
_atom_site_aniso_U_13
_atom_site_aniso_U_12
S1 0.0592(6) 0.0605(6) 0.0683(7) -0.0020(5) -0.0015(5) -0.0320(5)
O1 0.0577(14) 0.0481(13) 0.0679(16) 0.0018(11) 0.0015(11) -0.0316(11)
O2 0.0816(17) 0.0593(15) 0.0662(17) -0.0093(12) 0.0204(13) -0.0423(13)
O3 0.112(2) 0.0824(19) 0.092(2) -0.0368(17) 0.0463(18) -0.0566(18)
O4 0.0694(17) 0.0777(18) 0.0663(18) -0.0132(14) 0.0077(14) -0.0180(15)
O5 0.0739(19) 0.111(2) 0.0637(19) -0.0258(17) 0.0070(15) -0.0208(17)
O6 0.096(2) 0.0815(18) 0.0779(19) -0.0305(15) -0.0109(15) -0.0345(16)
O7 0.0644(16) 0.097(2) 0.096(2) 0.0073(16) 0.0011(14) -0.0521(15)
N1 0.0576(17) 0.0521(16) 0.0499(17) -0.0008(13) 0.0039(13) -0.0272(14)
C1 0.062(2) 0.056(2) 0.056(2) -0.0075(17) 0.0161(18) -0.0202(18)
C2 0.052(2) 0.059(2) 0.056(2) -0.0036(17) 0.0158(17) -0.0259(17)
C3 0.061(2) 0.053(2) 0.066(2) -0.0129(18) 0.0145(18) -0.0386(18)
C4 0.068(2) 0.0444(18) 0.064(2) -0.0167(16) 0.0155(18) -0.0288(17)
C5 0.052(2) 0.0435(19) 0.065(2) -0.0061(16) 0.0129(16) -0.0220(16)
C6 0.058(2) 0.054(2) 0.055(2) -0.0009(16) 0.0027(16) -0.0350(17)
C7 0.075(2) 0.054(2) 0.063(2) -0.0111(17) 0.0098(19) -0.0388(19)
C8 0.090(3) 0.059(2) 0.066(2) -0.0165(19) 0.015(2) -0.048(2)
C9 0.065(2) 0.054(2) 0.066(2) -0.0139(19) 0.0157(18) -0.0302(19)
C10 0.0496(19) 0.053(2) 0.054(2) -0.0043(17) -0.0013(16) -0.0190(16)
C11 0.070(3) 0.071(3) 0.065(3) -0.011(2) 0.006(2) -0.017(2)
C12 0.093(3) 0.069(3) 0.107(4) -0.031(3) -0.011(3) -0.001(3)
C13 0.103(4) 0.055(3) 0.122(5) 0.003(3) -0.040(3) -0.024(3)
C14 0.099(3) 0.078(3) 0.086(3) 0.013(3) 0.002(3) -0.045(3)
C15 0.075(3) 0.069(3) 0.056(2) -0.0018(19) 0.0105(19) -0.028(2)
C16 0.053(2) 0.079(3) 0.059(3) -0.016(2) 0.0126(18) -0.040(2)
C17 0.073(3) 0.175(5) 0.057(3) -0.004(3) 0.000(2) -0.022(3)
C18 0.116(4) 0.112(4) 0.108(4) -0.007(3) 0.036(3) -0.044(3)
C19 0.133(4) 0.099(3) 0.059(3) -0.027(2) 0.026(2) -0.073(3)
C20 0.071(3) 0.057(2) 0.091(3) -0.017(2) 0.013(2) -0.021(2)

loop_
_geom_bond_atom_site_label_1
_geom_bond_atom_site_label_2
_geom_bond_distance
_geom_bond_site_symmetry_2
_geom_bond_publ_flag
S1 O6 1.415(3) . ?
S1 O7 1.427(3) . ?
S1 N1 1.650(3) . ?
S1 C10 1.760(3) . ?
O1 C6 1.420(3) . ?
O1 C5 1.427(4) . ?
O2 C9 1.345(4) . ?
O2 C8 1.432(4) . ?
O3 C9 1.201(4) . ?
O4 C16 1.194(4) . ?
O5 C16 1.314(4) . ?
O5 C17 1.444(5) . ?
N1 C1 1.426(4) . ?
N1 C5 1.448(4) . ?
C1 C2 1.310(5) . ?
C2 C3 1.485(5) . ?
C3 C16 1.522(5) . ?
C3 C4 1.531(4) . ?
C4 C5 1.504(4) . ?
C6 C9 1.494(5) . ?
C6 C7 1.504(5) . ?
C7 C20 1.523(5) . ?
C7 C19 1.525(5) . ?
C7 C8 1.535(4) . ?
C10 C11 1.359(5) . ?
C10 C15 1.382(4) . ?
C11 C12 1.363(6) . ?
C12 C13 1.384(7) . ?
C13 C14 1.357(6) . ?
C14 C15 1.368(5) . ?
C17 C18 1.407(6) . ?
